data_1006034
loop_
_publ_author_name
'Alonso, J A'
'Amador, J'
'Martinez, J L'
'Rasines, I'
'Rodriguez-Carvajal, J'
'Saez-Puche, R'

_publ_section_title
;
Neutron diffraction study of the magnetic structure of Er~2~BaNiO~5~
;
_journal_coden_ASTM SSCOA4
_journal_issue 4
_journal_name_full 'Solid State Communications'
_journal_page_first 467
_journal_page_last 474
_journal_paper_doi 10.1016/0038-1098(90)90651-Q
_journal_volume 76
_journal_year 1990
_chemical_formula_structural 'Er2 Ba Ni O5'
_chemical_formula_sum 'Ba Er2 Ni O5'
_chemical_name_systematic 'Dierbium barium nickel oxide'
_space_group_IT_number 71
_symmetry_cell_setting orthorhombic
_symmetry_Int_Tables_number 71
_symmetry_space_group_name_Hall '-I 2 2'
_symmetry_space_group_name_H-M 'I m m m'
_cell_angle_alpha 90
_cell_angle_beta 90
_cell_angle_gamma 90
_cell_formula_units_Z 2
_cell_length_a 3.7472(1)
_cell_length_b 5.7293(1)
_cell_length_c 11.2755(2)
_cell_volume 242.1
_refine_ls_R_factor_all 0.044
_cod_database_code 1006034

loop_
_symmetry_equiv_pos_as_xyz
x,y,z
x,-y,-z
-x,y,-z
-x,-y,z
-x,-y,-z
-x,y,z
x,-y,z
x,y,-z
1/2+x,1/2+y,1/2+z
1/2+x,1/2-y,1/2-z
1/2-x,1/2+y,1/2-z
1/2-x,1/2-y,1/2+z
1/2-x,1/2-y,1/2-z
1/2-x,1/2+y,1/2+z
1/2+x,1/2-y,1/2+z
1/2+x,1/2+y,1/2-z

loop_
_atom_site_label
_atom_site_type_symbol
_atom_site_symmetry_multiplicity
_atom_site_Wyckoff_symbol
_atom_site_fract_x
_atom_site_fract_y
_atom_site_fract_z
_atom_site_occupancy
_atom_site_attached_hydrogens
_atom_site_calc_flag
Er1 Er3+ 4 i 0. 0. 0.2027(1) 1. 0 d
Ba1 Ba2+ 2 d 0. 0.5 0. 1. 0 d
Ni1 Ni2+ 2 b 0.5 0. 0. 1. 0 d
O1 O2- 8 l 0.5 0.2409(4) 0.1483(2) 1. 0 d
O2 O2- 2 a 0. 0. 0. 1. 0 d

loop_
_atom_type_symbol
_atom_type_oxidation_number
Er3+ 3.000
Ba2+ 2.000
Ni2+ 2.000
O2- -2.000
